data_7023406
loop_
_publ_author_name
'Bhattacharyya, Sudipta'
'Sarkar, Amrita'
'Dey, Suman Kr'
'Jose, Gregor P.'
'Mukherjee, Arindam'
'Sengupta, Tapas K.'

_publ_section_title
;
 Copper(II) complex of methionine conjugated bis-pyrazole based ligand
 promotes dual pathway for DNA cleavage.
;
_journal_issue 32
_journal_name_full 'Dalton transactions (Cambridge, England : 2003)'
_journal_page_first 11709
_journal_page_last 11719
_journal_paper_doi 10.1039/c3dt51296g
_journal_volume 42
_journal_year 2013
_chemical_formula_moiety 'C38 H56 Cu N12 O6, 2(ClO4)'
_chemical_formula_sum 'C38 H56 Cl2 Cu N12 O14'
_chemical_formula_weight 1039.37
_chemical_name_systematic
; 
 ? 
;
_space_group_IT_number 15
_symmetry_cell_setting monoclinic
_symmetry_space_group_name_Hall '-C 2yc'
_symmetry_space_group_name_H-M 'C 1 2/c 1'
_atom_sites_solution_hydrogens geom
_atom_sites_solution_primary direct
_atom_sites_solution_secondary difmap
_audit_creation_method SHELXL-97
_cell_angle_alpha 90.00
_cell_angle_beta 90.536(2)
_cell_angle_gamma 90.00
_cell_formula_units_Z 8
_cell_length_a 39.869(4)
_cell_length_b 13.5647(12)
_cell_length_c 20.4661(18)
_cell_measurement_reflns_used 9816
_cell_measurement_temperature 100(2)
_cell_measurement_theta_max 28.18
_cell_measurement_theta_min 2.36
_cell_volume 11067.8(18)
_computing_cell_refinement 'Bruker SMART'
_computing_data_collection 'Bruker SMART'
_computing_data_reduction 'Bruker SAINT'
_computing_molecular_graphics 'Bruker SHELXTL'
_computing_publication_material 'Bruker SHELXTL'
_computing_structure_refinement 'SHELXL-97 (Sheldrick, 1997)'
_computing_structure_solution 'SHELXS-97 (Sheldrick, 1990)'
_diffrn_ambient_temperature 100(2)
_diffrn_measured_fraction_theta_full 1.000
_diffrn_measured_fraction_theta_max 1.000
_diffrn_measurement_device_type 'CCD area detector'
_diffrn_measurement_method 'phi and omega scans'
_diffrn_radiation_monochromator graphite
_diffrn_radiation_source 'fine-focus sealed tube'
_diffrn_radiation_type MoK\a
_diffrn_radiation_wavelength 0.71073
_diffrn_reflns_av_R_equivalents 0.0391
_diffrn_reflns_av_sigmaI/netI 0.0232
_diffrn_reflns_limit_h_max 50
_diffrn_reflns_limit_h_min -50
_diffrn_reflns_limit_k_max 17
_diffrn_reflns_limit_k_min -17
_diffrn_reflns_limit_l_max 26
_diffrn_reflns_limit_l_min -20
_diffrn_reflns_number 91296
_diffrn_reflns_theta_full 27.00
_diffrn_reflns_theta_max 27.00
_diffrn_reflns_theta_min 1.02
_exptl_absorpt_coefficient_mu 0.557
_exptl_absorpt_correction_T_max 0.7457
_exptl_absorpt_correction_T_min 0.6710
_exptl_absorpt_correction_type multi-scan
_exptl_absorpt_process_details (SADABS,Sheldrick,bruker,2001)
_exptl_crystal_colour blue
_exptl_crystal_density_diffrn 1.248
_exptl_crystal_density_method 'not measured'
_exptl_crystal_description 'block shaped'
_exptl_crystal_F_000 5016
_exptl_crystal_size_max 0.456
_exptl_crystal_size_mid 0.250
_exptl_crystal_size_min 0.200
_platon_squeeze_details
;
;
_refine_diff_density_max 1.118
_refine_diff_density_min -0.621
_refine_diff_density_rms 0.073
_refine_ls_extinction_method none
_refine_ls_goodness_of_fit_ref 1.065
_refine_ls_hydrogen_treatment mixed
_refine_ls_matrix_type full
_refine_ls_number_parameters 614
_refine_ls_number_reflns 12090
_refine_ls_number_restraints 0
_refine_ls_restrained_S_all 1.065
_refine_ls_R_factor_all 0.0515
_refine_ls_R_factor_gt 0.0445
_refine_ls_shift/su_max 0.001
_refine_ls_shift/su_mean 0.000
_refine_ls_structure_factor_coef Fsqd
_refine_ls_weighting_details 'calc w=1/[\s^2^(Fo^2^)+(0.0654P)^2^+22.0133P] where P=(Fo^2^+2Fc^2^)/3'
_refine_ls_weighting_scheme calc
_refine_ls_wR_factor_gt 0.1213
_refine_ls_wR_factor_ref 0.1245
_reflns_number_gt 10299
_reflns_number_total 12090
_reflns_threshold_expression >2sigma(I)
_cod_data_source_file c3dt51296g.txt
_cod_data_source_block mo_am_073_sb_014_0m
_cod_depositor_comments
;
The following automatic conversions were performed:

'_symmetry_cell_setting' value 'Monoclinic' changed to 'monoclinic'
according to /home/saulius/struct/CIF-dictionaries/cif_core.dic
dictionary named 'cif_core.dic' version 2.4.2 from
2011-04-26.

'_exptl_absorpt_correction_type' value 'Multi-scan'
changed to 'multi-scan' according to
/home/saulius/struct/CIF-dictionaries/cif_core.dic dictionary named
'cif_core.dic' version 2.4.2 from 2011-04-26.

Automatic conversion script
Id: cif_fix_values 1891 2012-01-12 08:04:46Z andrius 
;
_cod_original_cell_volume 11067.9(17)
_cod_original_sg_symbol_H-M C2/c
_cod_database_code 7023406

loop_
_symmetry_equiv_pos_as_xyz
'x, y, z'
'-x, y, -z+1/2'
'x+1/2, y+1/2, z'
'-x+1/2, y+1/2, -z+1/2'
'-x, -y, -z'
'x, -y, z-1/2'
'-x+1/2, -y+1/2, -z'
'x+1/2, -y+1/2, z-1/2'

loop_
_atom_site_label
_atom_site_type_symbol
_atom_site_fract_x
_atom_site_fract_y
_atom_site_fract_z
_atom_site_U_iso_or_equiv
_atom_site_adp_type
_atom_site_occupancy
_atom_site_symmetry_multiplicity
_atom_site_calc_flag
_atom_site_refinement_flags
Cu1 Cu 1.0000 0.5000 0.5000 0.01997(10) Uani 1 2 d S
O1 O 0.94441(4) 0.54725(12) 0.48525(9) 0.0256(4) Uani 1 1 d .
O2 O 0.85195(4) 0.47273(11) 0.62473(8) 0.0230(3) Uani 1 1 d .
O3 O 0.88152(4) 0.58310(11) 0.68727(7) 0.0186(3) Uani 1 1 d .
N1 N 0.98196(4) 0.40665(14) 0.56858(10) 0.0220(4) Uani 1 1 d .
N2 N 0.95275(4) 0.35680(13) 0.55491(9) 0.0190(4) Uani 1 1 d .
N3 N 0.98845(4) 0.39434(14) 0.43377(10) 0.0225(4) Uani 1 1 d .
N4 N 0.95834(4) 0.34565(13) 0.43963(9) 0.0186(4) Uani 1 1 d .
N5 N 0.89076(4) 0.48938(13) 0.47848(9) 0.0174(4) Uani 1 1 d .
N6 N 0.86803(5) 0.62289(13) 0.58608(8) 0.0188(4) Uani 1 1 d .
C1 C 0.99308(5) 0.36964(17) 0.62534(11) 0.0221(4) Uani 1 1 d .
C2 C 0.97109(6) 0.29629(18) 0.64732(12) 0.0251(5) Uani 1 1 d .
H2 H 0.9732 0.2597 0.6856 0.030 Uiso 1 1 calc R
C3 C 0.94590(6) 0.28902(17) 0.60159(11) 0.0230(5) Uani 1 1 d .
C4 C 1.02431(6) 0.4057(2) 0.65852(13) 0.0303(5) Uani 1 1 d .
H4A H 1.0416 0.4146 0.6267 0.046 Uiso 1 1 calc R
H4B H 1.0315 0.3583 0.6905 0.046 Uiso 1 1 calc R
H4C H 1.0198 0.4674 0.6797 0.046 Uiso 1 1 calc R
C5 C 0.91547(7) 0.2247(2) 0.59865(13) 0.0386(7) Uani 1 1 d .
H5A H 0.8959 0.2649 0.5925 0.058 Uiso 1 1 calc R
H5B H 0.9136 0.1885 0.6388 0.058 Uiso 1 1 calc R
H5C H 0.9174 0.1795 0.5628 0.058 Uiso 1 1 calc R
C6 C 1.00434(6) 0.34885(18) 0.38501(12) 0.0253(5) Uani 1 1 d .
C7 C 0.98454(6) 0.27214(17) 0.36006(12) 0.0252(5) Uani 1 1 d .
H7 H 0.9900 0.2304 0.3257 0.030 Uiso 1 1 calc R
C8 C 0.95565(5) 0.27017(16) 0.39587(11) 0.0211(4) Uani 1 1 d .
C9 C 1.03825(6) 0.3808(2) 0.36249(14) 0.0351(6) Uani 1 1 d .
H9A H 1.0358 0.4313 0.3299 0.053 Uiso 1 1 calc R
H9B H 1.0498 0.3255 0.3441 0.053 Uiso 1 1 calc R
H9C H 1.0509 0.4062 0.3989 0.053 Uiso 1 1 calc R
C10 C 0.92685(6) 0.20062(17) 0.39363(13) 0.0276(5) Uani 1 1 d .
H10A H 0.9276 0.1588 0.4315 0.041 Uiso 1 1 calc R
H10B H 0.9282 0.1609 0.3549 0.041 Uiso 1 1 calc R
H10C H 0.9062 0.2372 0.3931 0.041 Uiso 1 1 calc R
C11 C 0.93592(5) 0.37151(16) 0.49258(10) 0.0181(4) Uani 1 1 d .
H11 H 0.9164 0.3279 0.4905 0.022 Uiso 1 1 calc R
C12 C 0.92377(5) 0.47873(16) 0.48521(10) 0.0178(4) Uani 1 1 d .
C13 C 0.87485(5) 0.58557(16) 0.46819(10) 0.0194(4) Uani 1 1 d .
H13A H 0.8625 0.5846 0.4272 0.023 Uiso 1 1 calc R
H13B H 0.8921 0.6357 0.4650 0.023 Uiso 1 1 calc R
C14 C 0.85103(5) 0.61266(16) 0.52330(10) 0.0187(4) Uani 1 1 d .
H14A H 0.8399 0.6743 0.5126 0.022 Uiso 1 1 calc R
H14B H 0.8339 0.5621 0.5267 0.022 Uiso 1 1 calc R
C15 C 0.86599(5) 0.55145(16) 0.63207(10) 0.0170(4) Uani 1 1 d .
C16 C 0.88609(5) 0.51651(16) 0.74346(10) 0.0187(4) Uani 1 1 d .
C17 C 0.90491(6) 0.58166(19) 0.79204(11) 0.0266(5) Uani 1 1 d .
H17A H 0.9258 0.6021 0.7735 0.040 Uiso 1 1 calc R
H17B H 0.9092 0.5453 0.8315 0.040 Uiso 1 1 calc R
H17C H 0.8916 0.6387 0.8018 0.040 Uiso 1 1 calc R
C18 C 0.85248(5) 0.48644(18) 0.77113(11) 0.0226(5) Uani 1 1 d .
H18A H 0.8399 0.5443 0.7824 0.034 Uiso 1 1 calc R
H18B H 0.8560 0.4469 0.8095 0.034 Uiso 1 1 calc R
H18C H 0.8402 0.4490 0.7391 0.034 Uiso 1 1 calc R
C19 C 0.90662(6) 0.42727(17) 0.72449(12) 0.0253(5) Uani 1 1 d .
H19A H 0.8942 0.3883 0.6935 0.038 Uiso 1 1 calc R
H19B H 0.9114 0.3885 0.7627 0.038 Uiso 1 1 calc R
H19C H 0.9273 0.4485 0.7053 0.038 Uiso 1 1 calc R
Cl1 Cl 0.92438(2) 0.14495(8) 0.81714(4) 0.0633(3) Uani 1 1 d .
O7 O 0.95679(8) 0.1754(3) 0.79793(17) 0.0941(11) Uani 1 1 d .
O8 O 0.90620(12) 0.1269(5) 0.7581(2) 0.162(2) Uani 1 1 d .
O9 O 0.92533(9) 0.0594(3) 0.85418(18) 0.0987(12) Uani 1 1 d .
O10 O 0.90735(12) 0.2227(3) 0.8510(2) 0.1168(14) Uani 1 1 d .
Cu2 Cu 0.2500 0.7500 0.0000 0.01115(9) Uani 1 2 d S
O4 O 0.20168(3) 0.82574(10) 0.03357(7) 0.0158(3) Uani 1 1 d .
O5 O 0.16847(4) 1.15994(12) -0.05138(8) 0.0241(3) Uani 1 1 d .
O6 O 0.16290(4) 1.06864(11) -0.14429(8) 0.0245(3) Uani 1 1 d .
N7 N 0.27069(4) 0.80401(11) 0.08261(8) 0.0126(3) Uani 1 1 d .
N8 N 0.26061(4) 0.89619(12) 0.10199(8) 0.0125(3) Uani 1 1 d .
N9 N 0.23852(4) 0.62038(12) 0.04182(8) 0.0144(3) Uani 1 1 d .
N10 N 0.25770(4) 0.96302(12) -0.00487(8) 0.0128(3) Uani 1 1 d .
N11 N 0.18082(4) 0.97676(12) 0.05942(9) 0.0160(3) Uani 1 1 d .
N12 N 0.13696(5) 1.01938(14) -0.05539(10) 0.0230(4) Uani 1 1 d .
C20 C 0.29108(5) 0.77145(15) 0.12985(10) 0.0154(4) Uani 1 1 d .
C21 C 0.29399(5) 0.84237(15) 0.17942(10) 0.0172(4) Uani 1 1 d .
H21 H 0.3065 0.8368 0.2178 0.021 Uiso 1 1 calc R
C22 C 0.27480(5) 0.92163(15) 0.16048(10) 0.0148(4) Uani 1 1 d .
C23 C 0.30787(6) 0.67316(15) 0.12641(11) 0.0217(4) Uani 1 1 d .
H23A H 0.2922 0.6226 0.1381 0.033 Uiso 1 1 calc R
H23B H 0.3266 0.6719 0.1562 0.033 Uiso 1 1 calc R
H23C H 0.3156 0.6619 0.0827 0.033 Uiso 1 1 calc R
C24 C 0.26906(6) 1.01932(16) 0.19198(11) 0.0211(4) Uani 1 1 d .
H24A H 0.2822 1.0687 0.1703 0.032 Uiso 1 1 calc R
H24B H 0.2756 1.0160 0.2372 0.032 Uiso 1 1 calc R
H24C H 0.2457 1.0361 0.1887 0.032 Uiso 1 1 calc R
C25 C 0.22020(5) 0.59309(15) 0.09312(10) 0.0157(4) Uani 1 1 d .
C26 C 0.28801(5) 1.00734(15) -0.08825(11) 0.0183(4) Uani 1 1 d .
H26 H 0.3006 1.0438 -0.1177 0.022 Uiso 1 1 calc R
C27 C 0.27390(5) 1.04127(14) -0.03139(11) 0.0166(4) Uani 1 1 d .
C28 C 0.21109(6) 0.66399(16) 0.14586(11) 0.0236(5) Uani 1 1 d .
H28A H 0.2309 0.6817 0.1702 0.035 Uiso 1 1 calc R
H28B H 0.1952 0.6338 0.1745 0.035 Uiso 1 1 calc R
H28C H 0.2014 0.7221 0.1267 0.035 Uiso 1 1 calc R
C29 C 0.27479(6) 1.13968(15) 0.00051(13) 0.0279(5) Uani 1 1 d .
H29A H 0.2526 1.1572 0.0143 0.042 Uiso 1 1 calc R
H29B H 0.2828 1.1879 -0.0300 0.042 Uiso 1 1 calc R
H29C H 0.2895 1.1375 0.0378 0.042 Uiso 1 1 calc R
C30 C 0.24100(5) 0.95674(14) 0.05752(9) 0.0124(4) Uani 1 1 d .
H30 H 0.2392 1.0232 0.0759 0.015 Uiso 1 1 calc R
C31 C 0.20535(5) 0.91337(14) 0.04885(9) 0.0122(4) Uani 1 1 d .
C32 C 0.14519(5) 0.94967(16) 0.05555(11) 0.0197(4) Uani 1 1 d .
H32A H 0.1357 0.9500 0.0990 0.024 Uiso 1 1 calc R
H32B H 0.1430 0.8836 0.0379 0.024 Uiso 1 1 calc R
C33 C 0.12613(5) 1.02197(16) 0.01211(11) 0.0217(4) Uani 1 1 d .
H33A H 0.1024 1.0068 0.0137 0.026 Uiso 1 1 calc R
H33B H 0.1292 1.0881 0.0291 0.026 Uiso 1 1 calc R
C34 C 0.15723(5) 1.08885(16) -0.08136(11) 0.0202(4) Uani 1 1 d .
C35 C 0.18361(6) 1.13416(16) -0.18509(11) 0.0239(5) Uani 1 1 d .
C36 C 0.21906(7) 1.1368(2) -0.15896(15) 0.0395(6) Uani 1 1 d .
H36A H 0.2194 1.1684 -0.1170 0.059 Uiso 1 1 calc R
H36B H 0.2330 1.1731 -0.1885 0.059 Uiso 1 1 calc R
H36C H 0.2274 1.0708 -0.1547 0.059 Uiso 1 1 calc R
C37 C 0.16785(8) 1.23599(18) -0.19015(13) 0.0351(6) Uani 1 1 d .
H37A H 0.1450 1.2299 -0.2047 0.053 Uiso 1 1 calc R
H37B H 0.1801 1.2751 -0.2209 0.053 Uiso 1 1 calc R
H37C H 0.1685 1.2673 -0.1481 0.053 Uiso 1 1 calc R
C38 C 0.18232(7) 1.0823(2) -0.25122(13) 0.0343(6) Uani 1 1 d .
H38A H 0.1914 1.0170 -0.2469 0.051 Uiso 1 1 calc R
H38B H 0.1953 1.1189 -0.2822 0.051 Uiso 1 1 calc R
H38C H 0.1595 1.0784 -0.2662 0.051 Uiso 1 1 calc R
Cl2 Cl 0.186996(13) 0.80811(3) 0.65961(2) 0.01915(11) Uani 1 1 d .
O11 O 0.17838(5) 0.70497(11) 0.65461(8) 0.0287(4) Uani 1 1 d .
O13 O 0.15708(5) 0.86669(15) 0.65521(10) 0.0393(4) Uiso 1 1 d .
O16 O 0.2043(2) 0.8274(6) 0.7201(3) 0.0111(16) Uiso 0.40 1 d P
O14 O 0.1968(2) 0.8332(7) 0.7202(5) 0.028(3) Uiso 0.30 1 d P
O15 O 0.2113(2) 0.8169(6) 0.7172(4) 0.026(3) Uiso 0.30 1 d P
O12 O 0.20851(4) 0.83449(12) 0.60555(8) 0.0235(3) Uiso 1 1 d .

loop_
_atom_site_aniso_label
_atom_site_aniso_U_11
_atom_site_aniso_U_22
_atom_site_aniso_U_33
_atom_site_aniso_U_23
_atom_site_aniso_U_13
_atom_site_aniso_U_12
Cu1 0.01226(17) 0.02061(19) 0.0271(2) 0.00386(15) 0.00050(14) -0.00612(13)
O1 0.0157(7) 0.0206(8) 0.0404(10) 0.0042(7) 0.0004(7) -0.0061(6)
O2 0.0285(8) 0.0200(8) 0.0206(8) -0.0003(6) -0.0034(6) -0.0042(6)
O3 0.0222(7) 0.0194(7) 0.0141(7) 0.0019(6) -0.0014(6) -0.0049(6)
N1 0.0140(8) 0.0237(9) 0.0282(10) 0.0033(8) -0.0025(7) -0.0072(7)
N2 0.0110(8) 0.0219(9) 0.0241(9) 0.0033(7) -0.0010(7) -0.0051(7)
N3 0.0131(8) 0.0252(10) 0.0293(10) 0.0042(8) 0.0037(7) -0.0067(7)
N4 0.0116(8) 0.0191(9) 0.0252(9) 0.0026(7) 0.0029(7) -0.0042(7)
N5 0.0157(8) 0.0202(9) 0.0163(8) 0.0006(7) 0.0007(7) -0.0017(7)
N6 0.0212(9) 0.0221(9) 0.0130(8) 0.0026(7) 0.0000(7) -0.0018(7)
C1 0.0177(10) 0.0232(11) 0.0253(11) 0.0003(9) -0.0011(8) -0.0030(8)
C2 0.0220(11) 0.0295(12) 0.0236(11) 0.0052(9) -0.0013(9) -0.0062(9)
C3 0.0202(11) 0.0263(11) 0.0225(11) 0.0029(9) 0.0005(8) -0.0079(9)
C4 0.0226(11) 0.0358(13) 0.0325(13) 0.0051(11) -0.0067(10) -0.0075(10)
C5 0.0352(14) 0.0525(17) 0.0280(13) 0.0172(12) -0.0072(11) -0.0281(13)
C6 0.0194(11) 0.0276(12) 0.0289(12) 0.0047(9) 0.0049(9) -0.0031(9)
C7 0.0214(11) 0.0235(11) 0.0309(13) 0.0014(9) 0.0070(9) -0.0009(9)
C8 0.0173(10) 0.0178(10) 0.0283(12) 0.0030(9) 0.0026(9) 0.0000(8)
C9 0.0232(12) 0.0401(14) 0.0424(15) 0.0002(12) 0.0142(11) -0.0081(11)
C10 0.0230(11) 0.0224(11) 0.0377(14) -0.0046(10) 0.0063(10) -0.0072(9)
C11 0.0129(9) 0.0209(10) 0.0204(10) 0.0035(8) 0.0006(8) -0.0040(8)
C12 0.0152(9) 0.0211(10) 0.0170(10) 0.0006(8) 0.0017(8) -0.0036(8)
C13 0.0186(10) 0.0234(11) 0.0163(10) 0.0034(8) 0.0002(8) 0.0005(8)
C14 0.0165(10) 0.0227(10) 0.0167(10) 0.0021(8) -0.0018(8) 0.0010(8)
C15 0.0142(9) 0.0204(10) 0.0165(10) -0.0006(8) 0.0023(7) 0.0000(8)
C16 0.0188(10) 0.0222(10) 0.0150(10) 0.0043(8) -0.0001(8) -0.0028(8)
C17 0.0263(12) 0.0341(13) 0.0192(11) -0.0003(9) -0.0043(9) -0.0078(10)
C18 0.0191(10) 0.0305(12) 0.0183(11) 0.0056(9) 0.0023(8) -0.0026(9)
C19 0.0207(11) 0.0262(11) 0.0289(12) 0.0028(9) -0.0003(9) 0.0025(9)
Cl1 0.0539(5) 0.0866(7) 0.0494(5) 0.0256(5) -0.0089(4) -0.0397(5)
O7 0.078(2) 0.115(3) 0.090(2) 0.028(2) 0.0124(17) -0.049(2)
O8 0.117(4) 0.248(7) 0.119(4) 0.005(4) -0.056(3) -0.050(4)
O9 0.105(3) 0.084(2) 0.108(3) 0.044(2) 0.047(2) -0.0039(19)
O10 0.136(4) 0.086(2) 0.129(3) 0.021(2) 0.057(3) 0.007(2)
Cu2 0.01462(16) 0.00822(15) 0.01063(16) 0.00006(12) 0.00163(12) -0.00094(12)
O4 0.0157(7) 0.0112(6) 0.0205(7) -0.0028(5) 0.0018(6) -0.0004(5)
O5 0.0260(8) 0.0215(8) 0.0248(8) -0.0048(6) 0.0003(6) -0.0002(6)
O6 0.0323(9) 0.0188(8) 0.0224(8) -0.0010(6) -0.0002(7) 0.0011(6)
N7 0.0157(8) 0.0082(7) 0.0140(8) 0.0006(6) 0.0017(6) 0.0010(6)
N8 0.0154(8) 0.0080(7) 0.0140(8) -0.0007(6) -0.0005(6) 0.0011(6)
N9 0.0194(8) 0.0106(8) 0.0132(8) -0.0008(6) 0.0027(6) -0.0008(6)
N10 0.0145(8) 0.0095(7) 0.0145(8) 0.0006(6) 0.0014(6) 0.0005(6)
N11 0.0130(8) 0.0124(8) 0.0227(9) 0.0003(7) 0.0022(7) 0.0016(6)
N12 0.0208(9) 0.0217(9) 0.0265(10) -0.0006(8) -0.0006(8) 0.0019(7)
C20 0.0153(9) 0.0153(9) 0.0156(10) 0.0019(8) 0.0002(7) 0.0005(7)
C21 0.0198(10) 0.0175(10) 0.0141(9) -0.0001(8) -0.0035(8) 0.0004(8)
C22 0.0145(9) 0.0169(9) 0.0131(9) -0.0003(7) -0.0002(7) -0.0019(7)
C23 0.0267(11) 0.0157(10) 0.0227(11) -0.0009(8) -0.0052(9) 0.0064(8)
C24 0.0239(11) 0.0181(10) 0.0212(11) -0.0060(8) -0.0045(8) 0.0024(8)
C25 0.0168(9) 0.0158(9) 0.0145(9) 0.0029(8) 0.0028(7) 0.0003(7)
C26 0.0207(10) 0.0131(9) 0.0212(10) 0.0052(8) 0.0074(8) 0.0009(8)
C27 0.0145(9) 0.0116(9) 0.0237(11) 0.0049(8) 0.0033(8) 0.0007(7)
C28 0.0358(13) 0.0178(10) 0.0173(10) -0.0006(8) 0.0110(9) -0.0038(9)
C29 0.0341(13) 0.0114(10) 0.0386(14) -0.0010(9) 0.0192(11) -0.0026(9)
C30 0.0137(9) 0.0111(9) 0.0126(9) -0.0001(7) 0.0006(7) 0.0012(7)
C31 0.0138(9) 0.0131(9) 0.0097(9) 0.0022(7) 0.0013(7) 0.0015(7)
C32 0.0133(9) 0.0170(10) 0.0289(12) 0.0007(8) 0.0025(8) 0.0015(8)
C33 0.0158(10) 0.0210(10) 0.0282(12) -0.0006(9) 0.0010(8) 0.0046(8)
C34 0.0174(10) 0.0192(10) 0.0241(11) 0.0008(8) -0.0025(8) 0.0073(8)
C35 0.0274(12) 0.0190(10) 0.0253(12) 0.0000(9) 0.0037(9) 0.0059(9)
C36 0.0263(13) 0.0528(17) 0.0395(15) -0.0056(13) 0.0028(11) 0.0019(12)
C37 0.0508(16) 0.0235(12) 0.0313(14) 0.0054(10) 0.0115(12) 0.0149(11)
C38 0.0467(16) 0.0294(13) 0.0268(13) -0.0044(10) 0.0063(11) 0.0055(11)
Cl2 0.0291(3) 0.0117(2) 0.0167(2) -0.00019(17) 0.00494(19) -0.00265(18)
O11 0.0459(10) 0.0143(8) 0.0261(9) -0.0008(6) 0.0055(7) -0.0067(7)

loop_
_atom_type_symbol
_atom_type_description
_atom_type_scat_dispersion_real
_atom_type_scat_dispersion_imag
_atom_type_scat_source
C C 0.0033 0.0016 'International Tables Vol C Tables 4.2.6.8 and 6.1.1.4'
H H 0.0000 0.0000 'International Tables Vol C Tables 4.2.6.8 and 6.1.1.4'
N N 0.0061 0.0033 'International Tables Vol C Tables 4.2.6.8 and 6.1.1.4'
O O 0.0106 0.0060 'International Tables Vol C Tables 4.2.6.8 and 6.1.1.4'
Cl Cl 0.1484 0.1585 'International Tables Vol C Tables 4.2.6.8 and 6.1.1.4'
Cu Cu 0.3201 1.2651 'International Tables Vol C Tables 4.2.6.8 and 6.1.1.4'

loop_
_geom_angle_atom_site_label_1
_geom_angle_atom_site_label_2
_geom_angle_atom_site_label_3
_geom_angle
_geom_angle_site_symmetry_1
_geom_angle_site_symmetry_3
N3 Cu1 N3 180.000(2) 5_766 .
N3 Cu1 N1 86.64(8) 5_766 5_766
N3 Cu1 N1 93.36(8) . 5_766
N3 Cu1 N1 93.36(8) 5_766 .
N3 Cu1 N1 86.64(8) . .
N1 Cu1 N1 180.00(12) 5_766 .
N3 Cu1 O1 95.88(7) 5_766 .
N3 Cu1 O1 84.12(7) . .
N1 Cu1 O1 94.70(7) 5_766 .
N1 Cu1 O1 85.30(7) . .
N3 Cu1 O1 84.12(7) 5_766 5_766
N3 Cu1 O1 95.88(7) . 5_766
N1 Cu1 O1 85.30(7) 5_766 5_766
N1 Cu1 O1 94.70(7) . 5_766
O1 Cu1 O1 180.0 . 5_766
C12 O1 Cu1 115.15(14) . .
C15 O3 C16 120.64(16) . .
C1 N1 N2 105.41(17) . .
C1 N1 Cu1 135.97(15) . .
N2 N1 Cu1 118.18(14) . .
C3 N2 N1 111.50(18) . .
C3 N2 C11 128.24(18) . .
N1 N2 C11 119.75(17) . .
C6 N3 N4 105.25(18) . .
C6 N3 Cu1 136.08(15) . .
N4 N3 Cu1 118.35(14) . .
C8 N4 N3 111.50(17) . .
C8 N4 C11 128.71(17) . .
N3 N4 C11 119.46(17) . .
C12 N5 C13 122.55(18) . .
C15 N6 C14 121.03(18) . .
N1 C1 C2 109.97(19) . .
N1 C1 C4 122.7(2) . .
C2 C1 C4 127.3(2) . .
C3 C2 C1 106.8(2) . .
C3 C2 H2 126.6 . .
C1 C2 H2 126.6 . .
N2 C3 C2 106.35(19) . .
N2 C3 C5 122.4(2) . .
C2 C3 C5 131.2(2) . .
C1 C4 H4A 109.5 . .
C1 C4 H4B 109.5 . .
H4A C4 H4B 109.5 . .
C1 C4 H4C 109.5 . .
H4A C4 H4C 109.5 . .
H4B C4 H4C 109.5 . .
C3 C5 H5A 109.5 . .
C3 C5 H5B 109.5 . .
H5A C5 H5B 109.5 . .
C3 C5 H5C 109.5 . .
H5A C5 H5C 109.5 . .
H5B C5 H5C 109.5 . .
N3 C6 C7 110.2(2) . .
N3 C6 C9 122.1(2) . .
C7 C6 C9 127.7(2) . .
C8 C7 C6 107.0(2) . .
C8 C7 H7 126.5 . .
C6 C7 H7 126.5 . .
N4 C8 C7 105.96(19) . .
N4 C8 C10 123.56(19) . .
C7 C8 C10 130.4(2) . .
C6 C9 H9A 109.5 . .
C6 C9 H9B 109.5 . .
H9A C9 H9B 109.5 . .
C6 C9 H9C 109.5 . .
H9A C9 H9C 109.5 . .
H9B C9 H9C 109.5 . .
C8 C10 H10A 109.5 . .
C8 C10 H10B 109.5 . .
H10A C10 H10B 109.5 . .
C8 C10 H10C 109.5 . .
H10A C10 H10C 109.5 . .
H10B C10 H10C 109.5 . .
N2 C11 N4 109.87(17) . .
N2 C11 C12 111.02(17) . .
N4 C11 C12 110.49(17) . .
N2 C11 H11 108.5 . .
N4 C11 H11 108.5 . .
C12 C11 H11 108.5 . .
O1 C12 N5 125.0(2) . .
O1 C12 C11 119.94(18) . .
N5 C12 C11 115.02(18) . .
N5 C13 C14 112.31(17) . .
N5 C13 H13A 109.1 . .
C14 C13 H13A 109.1 . .
N5 C13 H13B 109.1 . .
C14 C13 H13B 109.1 . .
H13A C13 H13B 107.9 . .
N6 C14 C13 112.83(17) . .
N6 C14 H14A 109.0 . .
C13 C14 H14A 109.0 . .
N6 C14 H14B 109.0 . .
C13 C14 H14B 109.0 . .
H14A C14 H14B 107.8 . .
O2 C15 O3 126.10(19) . .
O2 C15 N6 125.0(2) . .
O3 C15 N6 108.85(17) . .
O3 C16 C19 110.69(17) . .
O3 C16 C18 110.72(17) . .
C19 C16 C18 111.26(19) . .
O3 C16 C17 102.15(17) . .
C19 C16 C17 111.54(19) . .
C18 C16 C17 110.14(18) . .
C16 C17 H17A 109.5 . .
C16 C17 H17B 109.5 . .
H17A C17 H17B 109.5 . .
C16 C17 H17C 109.5 . .
H17A C17 H17C 109.5 . .
H17B C17 H17C 109.5 . .
C16 C18 H18A 109.5 . .
C16 C18 H18B 109.5 . .
H18A C18 H18B 109.5 . .
C16 C18 H18C 109.5 . .
H18A C18 H18C 109.5 . .
H18B C18 H18C 109.5 . .
C16 C19 H19A 109.5 . .
C16 C19 H19B 109.5 . .
H19A C19 H19B 109.5 . .
C16 C19 H19C 109.5 . .
H19A C19 H19C 109.5 . .
H19B C19 H19C 109.5 . .
O9 Cl1 O7 112.1(2) . .
O9 Cl1 O8 109.4(3) . .
O7 Cl1 O8 105.8(3) . .
O9 Cl1 O10 111.2(2) . .
O7 Cl1 O10 110.9(2) . .
O8 Cl1 O10 107.2(3) . .
N9 Cu2 N9 180.00(12) 7_565 .
N9 Cu2 N7 86.91(7) 7_565 .
N9 Cu2 N7 93.09(7) . .
N9 Cu2 N7 93.09(7) 7_565 7_565
N9 Cu2 N7 86.91(7) . 7_565
N7 Cu2 N7 180.00(12) . 7_565
N9 Cu2 O4 93.95(6) 7_565 7_565
N9 Cu2 O4 86.05(6) . 7_565
N7 Cu2 O4 94.35(6) . 7_565
N7 Cu2 O4 85.65(6) 7_565 7_565
N9 Cu2 O4 86.05(6) 7_565 .
N9 Cu2 O4 93.95(6) . .
N7 Cu2 O4 85.65(6) . .
N7 Cu2 O4 94.35(6) 7_565 .
O4 Cu2 O4 180.00(4) 7_565 .
C31 O4 Cu2 114.07(12) . .
C34 O6 C35 121.42(17) . .
C20 N7 N8 105.69(16) . .
C20 N7 Cu2 137.00(14) . .
N8 N7 Cu2 117.09(12) . .
C22 N8 N7 111.34(16) . .
C22 N8 C30 128.66(16) . .
N7 N8 C30 119.49(15) . .
C25 N9 N10 105.58(16) . 7_565
C25 N9 Cu2 134.82(14) . .
N10 N9 Cu2 117.43(12) 7_565 .
C27 N10 N9 111.70(16) . 7_565
C27 N10 C30 128.50(17) . .
N9 N10 C30 119.47(15) 7_565 .
C31 N11 C32 123.05(17) . .
C34 N12 C33 122.73(19) . .
N7 C20 C21 110.08(18) . .
N7 C20 C23 122.15(18) . .
C21 C20 C23 127.76(19) . .
C22 C21 C20 106.90(18) . .
C22 C21 H21 126.5 . .
C20 C21 H21 126.5 . .
N8 C22 C21 105.97(17) . .
N8 C22 C24 122.69(18) . .
C21 C22 C24 131.34(19) . .
C20 C23 H23A 109.5 . .
C20 C23 H23B 109.5 . .
H23A C23 H23B 109.5 . .
C20 C23 H23C 109.5 . .
H23A C23 H23C 109.5 . .
H23B C23 H23C 109.5 . .
C22 C24 H24A 109.5 . .
C22 C24 H24B 109.5 . .
H24A C24 H24B 109.5 . .
C22 C24 H24C 109.5 . .
H24A C24 H24C 109.5 . .
H24B C24 H24C 109.5 . .
N9 C25 C26 109.97(18) . 7_565
N9 C25 C28 121.85(18) . .
C26 C25 C28 128.18(19) 7_565 .
C27 C26 C25 106.71(18) . 7_565
C27 C26 H26 126.6 . .
C25 C26 H26 126.6 7_565 .
N10 C27 C26 106.03(18) . .
N10 C27 C29 122.41(19) . .
C26 C27 C29 131.56(19) . .
C25 C28 H28A 109.5 . .
C25 C28 H28B 109.5 . .
H28A C28 H28B 109.5 . .
C25 C28 H28C 109.5 . .
H28A C28 H28C 109.5 . .
H28B C28 H28C 109.5 . .
C27 C29 H29A 109.5 . .
C27 C29 H29B 109.5 . .
H29A C29 H29B 109.5 . .
C27 C29 H29C 109.5 . .
H29A C29 H29C 109.5 . .
H29B C29 H29C 109.5 . .
N10 C30 N8 109.72(15) . .
N10 C30 C31 110.54(15) . .
N8 C30 C31 110.24(15) . .
N10 C30 H30 108.8 . .
N8 C30 H30 108.8 . .
C31 C30 H30 108.8 . .
O4 C31 N11 125.46(18) . .
O4 C31 C30 120.06(17) . .
N11 C31 C30 114.48(16) . .
N11 C32 C33 110.34(17) . .
N11 C32 H32A 109.6 . .
C33 C32 H32A 109.6 . .
N11 C32 H32B 109.6 . .
C33 C32 H32B 109.6 . .
H32A C32 H32B 108.1 . .
N12 C33 C32 112.89(18) . .
N12 C33 H33A 109.0 . .
C32 C33 H33A 109.0 . .
N12 C33 H33B 109.0 . .
C32 C33 H33B 109.0 . .
H33A C33 H33B 107.8 . .
O5 C34 O6 125.4(2) . .
O5 C34 N12 124.6(2) . .
O6 C34 N12 110.01(19) . .
O6 C35 C36 109.9(2) . .
O6 C35 C37 110.63(19) . .
C36 C35 C37 112.8(2) . .
O6 C35 C38 102.12(19) . .
C36 C35 C38 110.5(2) . .
C37 C35 C38 110.4(2) . .
C35 C36 H36A 109.5 . .
C35 C36 H36B 109.5 . .
H36A C36 H36B 109.5 . .
C35 C36 H36C 109.5 . .
H36A C36 H36C 109.5 . .
H36B C36 H36C 109.5 . .
C35 C37 H37A 109.5 . .
C35 C37 H37B 109.5 . .
H37A C37 H37B 109.5 . .
C35 C37 H37C 109.5 . .
H37A C37 H37C 109.5 . .
H37B C37 H37C 109.5 . .
C35 C38 H38A 109.5 . .
C35 C38 H38B 109.5 . .
H38A C38 H38B 109.5 . .
C35 C38 H38C 109.5 . .
H38A C38 H38C 109.5 . .
H38B C38 H38C 109.5 . .
O14 Cl2 O13 98.8(4) . .
O14 Cl2 O16 12.2(6) . .
O13 Cl2 O16 110.3(4) . .
O14 Cl2 O11 112.2(4) . .
O13 Cl2 O11 109.56(12) . .
O16 Cl2 O11 110.5(3) . .
O14 Cl2 O12 118.3(4) . .
O13 Cl2 O12 108.21(11) . .
O16 Cl2 O12 109.2(3) . .
O11 Cl2 O12 109.07(10) . .
O14 Cl2 O15 24.1(5) . .
O13 Cl2 O15 121.8(3) . .
O16 Cl2 O15 11.9(5) . .
O11 Cl2 O15 106.2(3) . .
O12 Cl2 O15 101.2(3) . .
O15 O14 Cl2 94.7(10) . .
O14 O15 Cl2 61.3(9) . .

loop_
_geom_bond_atom_site_label_1
_geom_bond_atom_site_label_2
_geom_bond_distance
_geom_bond_site_symmetry_2
Cu1 N3 2.023(2) 5_766
Cu1 N3 2.023(2) .
Cu1 N1 2.0272(19) 5_766
Cu1 N1 2.0272(19) .
Cu1 O1 2.3243(16) .
Cu1 O1 2.3243(16) 5_766
O1 C12 1.241(3) .
O2 C15 1.214(3) .
O3 C15 1.353(3) .
O3 C16 1.472(2) .
N1 C1 1.337(3) .
N1 N2 1.373(2) .
N2 C3 1.356(3) .
N2 C11 1.450(3) .
N3 C6 1.338(3) .
N3 N4 1.376(2) .
N4 C8 1.364(3) .
N4 C11 1.454(3) .
N5 C12 1.330(3) .
N5 C13 1.465(3) .
N6 C15 1.354(3) .
N6 C14 1.454(3) .
C1 C2 1.403(3) .
C1 C4 1.495(3) .
C2 C3 1.370(3) .
C2 H2 0.9300 .
C3 C5 1.495(3) .
C4 H4A 0.9600 .
C4 H4B 0.9600 .
C4 H4C 0.9600 .
C5 H5A 0.9600 .
C5 H5B 0.9600 .
C5 H5C 0.9600 .
C6 C7 1.400(3) .
C6 C9 1.497(3) .
C7 C8 1.371(3) .
C7 H7 0.9300 .
C8 C10 1.486(3) .
C9 H9A 0.9600 .
C9 H9B 0.9600 .
C9 H9C 0.9600 .
C10 H10A 0.9600 .
C10 H10B 0.9600 .
C10 H10C 0.9600 .
C11 C12 1.540(3) .
C11 H11 0.9800 .
C13 C14 1.526(3) .
C13 H13A 0.9700 .
C13 H13B 0.9700 .
C14 H14A 0.9700 .
C14 H14B 0.9700 .
C16 C19 1.514(3) .
C16 C18 1.516(3) .
C16 C17 1.523(3) .
C17 H17A 0.9600 .
C17 H17B 0.9600 .
C17 H17C 0.9600 .
C18 H18A 0.9600 .
C18 H18B 0.9600 .
C18 H18C 0.9600 .
C19 H19A 0.9600 .
C19 H19B 0.9600 .
C19 H19C 0.9600 .
Cl1 O9 1.386(3) .
Cl1 O7 1.416(3) .
Cl1 O8 1.425(4) .
Cl1 O10 1.436(4) .
Cu2 N9 2.0102(16) 7_565
Cu2 N9 2.0102(16) .
Cu2 N7 2.0124(16) .
Cu2 N7 2.0124(16) 7_565
Cu2 O4 2.2944(14) 7_565
Cu2 O4 2.2944(14) .
O4 C31 1.237(2) .
O5 C34 1.226(3) .
O6 C34 1.338(3) .
O6 C35 1.477(3) .
N7 C20 1.333(3) .
N7 N8 1.373(2) .
N8 C22 1.364(3) .
N8 C30 1.449(2) .
N9 C25 1.337(3) .
N9 N10 1.370(2) 7_565
N10 C27 1.358(3) .
N10 N9 1.370(2) 7_565
N10 C30 1.448(2) .
N11 C31 1.322(3) .
N11 C32 1.468(3) .
N12 C34 1.353(3) .
N12 C33 1.452(3) .
C20 C21 1.402(3) .
C20 C23 1.494(3) .
C21 C22 1.373(3) .
C21 H21 0.9300 .
C22 C24 1.492(3) .
C23 H23A 0.9600 .
C23 H23B 0.9600 .
C23 H23C 0.9600 .
C24 H24A 0.9600 .
C24 H24B 0.9600 .
C24 H24C 0.9600 .
C25 C26 1.404(3) 7_565
C25 C28 1.493(3) .
C26 C27 1.377(3) .
C26 C25 1.404(3) 7_565
C26 H26 0.9300 .
C27 C29 1.486(3) .
C28 H28A 0.9600 .
C28 H28B 0.9600 .
C28 H28C 0.9600 .
C29 H29A 0.9600 .
C29 H29B 0.9600 .
C29 H29C 0.9600 .
C30 C31 1.547(3) .
C30 H30 0.9800 .
C32 C33 1.522(3) .
C32 H32A 0.9700 .
C32 H32B 0.9700 .
C33 H33A 0.9700 .
C33 H33B 0.9700 .
C35 C36 1.507(4) .
C35 C37 1.521(3) .
C35 C38 1.526(3) .
C36 H36A 0.9600 .
C36 H36B 0.9600 .
C36 H36C 0.9600 .
C37 H37A 0.9600 .
C37 H37B 0.9600 .
C37 H37C 0.9600 .
C38 H38A 0.9600 .
C38 H38B 0.9600 .
C38 H38C 0.9600 .
Cl2 O14 1.341(9) .
Cl2 O13 1.435(2) .
Cl2 O16 1.437(7) .
Cl2 O11 1.4441(16) .
Cl2 O12 1.4513(17) .
Cl2 O15 1.524(9) .
O14 O15 0.623(12) .

loop_
_platon_squeeze_void_nr
_platon_squeeze_void_average_x
_platon_squeeze_void_average_y
_platon_squeeze_void_average_z
_platon_squeeze_void_volume
_platon_squeeze_void_count_electrons
1 0.000 0.000 -0.006 919.4 -3.9
2 0.354 0.190 0.969 10.9 -0.4
3 0.646 0.190 0.531 10.9 -0.3
4 0.500 0.500 0.573 919.4 -3.9
5 0.146 0.310 0.031 10.9 -0.4
6 0.854 0.310 0.469 10.9 -0.4
7 0.146 0.690 0.531 10.9 -0.3
8 0.854 0.690 0.969 10.9 -0.4
9 0.354 0.810 0.469 10.9 -0.4
10 0.646 0.810 0.031 10.9 -0.4
